data_4024215
loop_
_publ_author_name
'Jun Yang'
'Anthony Sabarre'
'Lauren R. Fraser'
'Brian O. Patrick'
'Jennifer A. Love'

_publ_section_title
;
Synthesis of 1,1-Disubstituted Alkyl Vinyl Sulfides via Rhodium-Catalyzed
Alkyne Hydrothiolation: Scope and Limitations
;
_journal_name_full 'Journal of Organic Chemistry'
_journal_page_first 182
_journal_page_last 187
_journal_paper_doi 10.1021/jo801644s
_journal_volume 74
_journal_year 2009
_chemical_formula_sum 'C40 H42 B N7 P Rh'
_chemical_formula_weight 765.50
_chemical_name_systematic
;
 ?
;
_space_group_IT_number 61
_symmetry_cell_setting orthorhombic
_symmetry_space_group_name_Hall '-P 2ac 2ab'
_symmetry_space_group_name_H-M 'P b c a'
_atom_sites_solution_hydrogens geom
_atom_sites_solution_primary direct
_atom_sites_solution_secondary difmap
_audit_creation_method SHELXL-97
_cell_angle_alpha 90.00
_cell_angle_beta 90.00
_cell_angle_gamma 90.00
_cell_formula_units_Z 8
_cell_length_a 15.851(2)
_cell_length_b 19.184(3)
_cell_length_c 23.951(4)
_cell_measurement_reflns_used 9811
_cell_measurement_temperature 173(2)
_cell_measurement_theta_max 27.98
_cell_measurement_theta_min 2.91
_cell_volume 7282.8(18)
_computing_structure_refinement 'SHELXL-97 (Sheldrick, 1997)'
_diffrn_ambient_temperature 173(2)
_diffrn_measured_fraction_theta_full 0.999
_diffrn_measured_fraction_theta_max 0.999
_diffrn_measurement_device_type 'Bruker X8 APEX II'
_diffrn_measurement_method 'area detector'
_diffrn_radiation_monochromator graphite
_diffrn_radiation_source 'fine-focus sealed tube'
_diffrn_radiation_type MoK\a
_diffrn_radiation_wavelength 0.71073
_diffrn_reflns_av_R_equivalents 0.0252
_diffrn_reflns_av_sigmaI/netI 0.0157
_diffrn_reflns_limit_h_max 20
_diffrn_reflns_limit_h_min -20
_diffrn_reflns_limit_k_max 25
_diffrn_reflns_limit_k_min -24
_diffrn_reflns_limit_l_max 31
_diffrn_reflns_limit_l_min -29
_diffrn_reflns_number 64060
_diffrn_reflns_theta_full 28.00
_diffrn_reflns_theta_max 28.00
_diffrn_reflns_theta_min 1.70
_exptl_absorpt_coefficient_mu 0.553
_exptl_absorpt_correction_T_max 0.866
_exptl_absorpt_correction_T_min 0.803
_exptl_absorpt_correction_type multi-scan
_exptl_crystal_colour yellow
_exptl_crystal_density_diffrn 1.396
_exptl_crystal_density_method 'not measured'
_exptl_crystal_description prism
_exptl_crystal_F_000 3168
_exptl_crystal_size_max 0.50
_exptl_crystal_size_mid 0.44
_exptl_crystal_size_min 0.26
_refine_diff_density_max 0.365
_refine_diff_density_min -0.447
_refine_diff_density_rms 0.060
_refine_ls_extinction_method none
_refine_ls_goodness_of_fit_ref 1.081
_refine_ls_hydrogen_treatment mixed
_refine_ls_matrix_type full
_refine_ls_number_parameters 465
_refine_ls_number_reflns 8786
_refine_ls_number_restraints 0
_refine_ls_restrained_S_all 1.081
_refine_ls_R_factor_all 0.0336
_refine_ls_R_factor_gt 0.0241
_refine_ls_shift/su_max 0.005
_refine_ls_shift/su_mean 0.000
_refine_ls_structure_factor_coef Fsqd
_refine_ls_weighting_details 'calc w=1/[\s^2^(Fo^2^)+(0.0252P)^2^+6.3229P] where P=(Fo^2^+2Fc^2^)/3'
_refine_ls_weighting_scheme calc
_refine_ls_wR_factor_gt 0.0581
_refine_ls_wR_factor_ref 0.0657
_reflns_number_gt 7444
_reflns_number_total 8786
_reflns_threshold_expression >2sigma(I)
_cod_data_source_file jo801644s_si_002.cif
_cod_data_source_block jl040
_cod_original_sg_symbol_H-M Pbca
_cod_database_code 4024215

loop_
_symmetry_equiv_pos_as_xyz
'x, y, z'
'-x+1/2, -y, z+1/2'
'x+1/2, -y+1/2, -z'
'-x, y+1/2, -z+1/2'
'-x, -y, -z'
'x-1/2, y, -z-1/2'
'-x-1/2, y-1/2, z'
'x, -y-1/2, z-1/2'

loop_
_atom_site_label
_atom_site_type_symbol
_atom_site_fract_x
_atom_site_fract_y
_atom_site_fract_z
_atom_site_U_iso_or_equiv
_atom_site_adp_type
_atom_site_occupancy
_atom_site_symmetry_multiplicity
_atom_site_calc_flag
_atom_site_refinement_flags
_atom_site_disorder_assembly
_atom_site_disorder_group
C1 C 0.35954(11) 0.18588(9) 0.62383(8) 0.0259(4) Uani 1 1 d . . .
H1A H 0.3289 0.2286 0.6144 0.039 Uiso 1 1 calc R . .
H1B H 0.3212 0.1459 0.6212 0.039 Uiso 1 1 calc R . .
H1C H 0.4065 0.1795 0.5977 0.039 Uiso 1 1 calc R . .
C2 C 0.39294(10) 0.19128(8) 0.68193(7) 0.0209(3) Uani 1 1 d . . .
C3 C 0.34653(11) 0.18869(9) 0.73167(8) 0.0248(4) Uani 1 1 d . . .
H3 H 0.2869 0.1860 0.7352 0.030 Uiso 1 1 calc R . .
C4 C 0.40422(11) 0.19087(9) 0.77430(8) 0.0226(3) Uani 1 1 d . . .
C5 C 0.39087(13) 0.19192(11) 0.83617(8) 0.0315(4) Uani 1 1 d . . .
H5A H 0.4179 0.1510 0.8529 0.047 Uiso 1 1 calc R . .
H5B H 0.3303 0.1910 0.8442 0.047 Uiso 1 1 calc R . .
H5C H 0.4157 0.2344 0.8518 0.047 Uiso 1 1 calc R . .
C6 C 0.75921(11) 0.35233(9) 0.68576(8) 0.0265(4) Uani 1 1 d . . .
H6A H 0.7745 0.3149 0.6598 0.040 Uiso 1 1 calc R . .
H6B H 0.8105 0.3726 0.7018 0.040 Uiso 1 1 calc R . .
H6C H 0.7277 0.3885 0.6657 0.040 Uiso 1 1 calc R . .
C7 C 0.70580(10) 0.32348(9) 0.73131(7) 0.0222(3) Uani 1 1 d . . .
C8 C 0.70882(12) 0.33913(10) 0.78834(8) 0.0282(4) Uani 1 1 d . . .
H8 H 0.7427 0.3737 0.8058 0.034 Uiso 1 1 calc R . .
C9 C 0.65290(11) 0.29454(10) 0.81423(8) 0.0263(4) Uani 1 1 d . . .
C10 C 0.62902(14) 0.28754(12) 0.87460(9) 0.0399(5) Uani 1 1 d . . .
H10A H 0.5681 0.2795 0.8776 0.060 Uiso 1 1 calc R . .
H10B H 0.6439 0.3304 0.8945 0.060 Uiso 1 1 calc R . .
H10C H 0.6594 0.2481 0.8911 0.060 Uiso 1 1 calc R . .
C11 C 0.72172(12) 0.06605(10) 0.62210(8) 0.0285(4) Uani 1 1 d . . .
H11A H 0.6878 0.0924 0.5952 0.043 Uiso 1 1 calc R . .
H11B H 0.7188 0.0163 0.6131 0.043 Uiso 1 1 calc R . .
H11C H 0.7805 0.0817 0.6202 0.043 Uiso 1 1 calc R . .
C12 C 0.68830(10) 0.07786(9) 0.67967(8) 0.0226(3) Uani 1 1 d . . .
C13 C 0.70092(12) 0.03807(9) 0.72782(8) 0.0276(4) Uani 1 1 d . . .
H13 H 0.7332 -0.0035 0.7308 0.033 Uiso 1 1 calc R . .
C14 C 0.65760(11) 0.07073(9) 0.76996(8) 0.0242(3) Uani 1 1 d . . .
C15 C 0.65038(14) 0.05039(11) 0.83011(9) 0.0354(4) Uani 1 1 d . . .
H15A H 0.6660 0.0901 0.8537 0.053 Uiso 1 1 calc R . .
H15B H 0.6883 0.0112 0.8378 0.053 Uiso 1 1 calc R . .
H15C H 0.5921 0.0366 0.8382 0.053 Uiso 1 1 calc R . .
C16 C 0.54512(10) 0.39146(8) 0.66434(7) 0.0196(3) Uani 1 1 d . . .
C17 C 0.49909(11) 0.37532(9) 0.71246(7) 0.0230(3) Uani 1 1 d . . .
H17 H 0.4721 0.3313 0.7156 0.028 Uiso 1 1 calc R . .
C18 C 0.49256(12) 0.42323(10) 0.75569(8) 0.0295(4) Uani 1 1 d . . .
H18 H 0.4606 0.4120 0.7880 0.035 Uiso 1 1 calc R . .
C19 C 0.53261(13) 0.48754(10) 0.75178(9) 0.0325(4) Uani 1 1 d . . .
H19 H 0.5284 0.5202 0.7815 0.039 Uiso 1 1 calc R . .
C20 C 0.57835(12) 0.50371(10) 0.70473(9) 0.0308(4) Uani 1 1 d . . .
H20 H 0.6060 0.5475 0.7021 0.037 Uiso 1 1 calc R . .
C21 C 0.58448(11) 0.45619(9) 0.66082(8) 0.0255(4) Uani 1 1 d . . .
H21 H 0.6157 0.4681 0.6283 0.031 Uiso 1 1 calc R . .
C22 C 0.62003(11) 0.36321(9) 0.55586(7) 0.0211(3) Uani 1 1 d . . .
C23 C 0.59069(12) 0.42284(10) 0.52824(8) 0.0300(4) Uani 1 1 d . . .
H23 H 0.5363 0.4407 0.5367 0.036 Uiso 1 1 calc R . .
C24 C 0.64017(13) 0.45596(11) 0.48881(9) 0.0361(5) Uani 1 1 d . . .
H24 H 0.6199 0.4967 0.4706 0.043 Uiso 1 1 calc R . .
C25 C 0.71892(13) 0.42993(11) 0.47582(8) 0.0335(4) Uani 1 1 d . . .
H25 H 0.7531 0.4531 0.4491 0.040 Uiso 1 1 calc R . .
C26 C 0.74809(12) 0.37034(11) 0.50155(8) 0.0332(4) Uani 1 1 d . . .
H26 H 0.8019 0.3521 0.4921 0.040 Uiso 1 1 calc R . .
C27 C 0.69849(11) 0.33698(10) 0.54143(7) 0.0262(4) Uani 1 1 d . . .
H27 H 0.7187 0.2958 0.5589 0.031 Uiso 1 1 calc R . .
C28 C 0.45189(10) 0.32824(8) 0.57495(7) 0.0197(3) Uani 1 1 d . . .
C29 C 0.38454(11) 0.36689(9) 0.59618(8) 0.0241(4) Uani 1 1 d . . .
H29 H 0.3900 0.3901 0.6310 0.029 Uiso 1 1 calc R . .
C30 C 0.30938(11) 0.37149(10) 0.56635(8) 0.0293(4) Uani 1 1 d . . .
H30 H 0.2639 0.3982 0.5809 0.035 Uiso 1 1 calc R . .
C31 C 0.30019(12) 0.33750(11) 0.51567(9) 0.0323(4) Uani 1 1 d . . .
H31 H 0.2485 0.3404 0.4957 0.039 Uiso 1 1 calc R . .
C32 C 0.36714(12) 0.29927(10) 0.49438(8) 0.0302(4) Uani 1 1 d . . .
H32 H 0.3612 0.2759 0.4596 0.036 Uiso 1 1 calc R . .
C33 C 0.44278(12) 0.29482(9) 0.52343(7) 0.0250(4) Uani 1 1 d . . .
H33 H 0.4885 0.2690 0.5082 0.030 Uiso 1 1 calc R . .
C34 C 0.56826(10) 0.17396(8) 0.58120(7) 0.0190(3) Uani 1 1 d . . .
C35 C 0.55465(11) 0.14429(9) 0.53743(7) 0.0232(3) Uani 1 1 d . . .
C36 C 0.53232(11) 0.10541(9) 0.48834(7) 0.0221(3) Uani 1 1 d . . .
C37 C 0.43675(14) 0.08250(12) 0.41902(8) 0.0368(5) Uani 1 1 d . . .
H37 H 0.3857 0.0941 0.4004 0.044 Uiso 1 1 calc R . .
C38 C 0.48111(14) 0.02613(11) 0.39958(8) 0.0354(5) Uani 1 1 d . . .
H38 H 0.4608 -0.0008 0.3692 0.042 Uiso 1 1 calc R . .
C39 C 0.55624(14) 0.00982(10) 0.42561(8) 0.0334(4) Uani 1 1 d . . .
H39 H 0.5893 -0.0284 0.4131 0.040 Uiso 1 1 calc R . .
C40 C 0.58267(12) 0.05001(10) 0.47025(8) 0.0266(4) Uani 1 1 d . . .
H40 H 0.6346 0.0401 0.4884 0.032 Uiso 1 1 calc R . .
N1 N 0.47557(9) 0.19611(7) 0.69362(6) 0.0190(3) Uani 1 1 d . . .
N2 N 0.48194(9) 0.19412(7) 0.75096(6) 0.0196(3) Uani 1 1 d . . .
N3 N 0.64903(9) 0.27262(7) 0.72276(6) 0.0188(3) Uani 1 1 d . . .
N4 N 0.61833(9) 0.25420(8) 0.77407(6) 0.0208(3) Uani 1 1 d . . .
N5 N 0.63926(9) 0.13242(7) 0.69225(6) 0.0192(3) Uani 1 1 d . . .
N6 N 0.61991(9) 0.12807(7) 0.74828(6) 0.0203(3) Uani 1 1 d . . .
N7 N 0.45981(10) 0.12260(9) 0.46232(7) 0.0312(3) Uani 1 1 d . . .
Rh1 Rh 0.597303(7) 0.222591(6) 0.650684(5) 0.01496(4) Uani 1 1 d . . .
B1 B 0.56832(12) 0.18557(10) 0.77875(8) 0.0211(4) Uani 1 1 d . . .
P1 P 0.55447(3) 0.32395(2) 0.610523(17) 0.01653(8) Uani 1 1 d . . .
H1 H 0.6791(14) 0.2324(11) 0.6235(9) 0.032(6) Uiso 1 1 d . . .
H2 H 0.5620(12) 0.1712(9) 0.8216(8) 0.016(4) Uiso 1 1 d . . .

loop_
_atom_site_aniso_label
_atom_site_aniso_U_11
_atom_site_aniso_U_22
_atom_site_aniso_U_33
_atom_site_aniso_U_23
_atom_site_aniso_U_13
_atom_site_aniso_U_12
C1 0.0213(8) 0.0273(9) 0.0290(9) 0.0023(7) -0.0043(7) -0.0047(7)
C2 0.0180(7) 0.0163(7) 0.0284(9) 0.0008(6) -0.0015(7) -0.0020(6)
C3 0.0179(8) 0.0243(8) 0.0322(9) 0.0020(7) 0.0027(7) -0.0010(7)
C4 0.0216(8) 0.0190(8) 0.0273(9) 0.0014(6) 0.0051(7) -0.0008(6)
C5 0.0304(10) 0.0374(11) 0.0266(10) 0.0003(8) 0.0091(8) 0.0006(8)
C6 0.0224(8) 0.0241(8) 0.0330(10) -0.0024(7) -0.0013(7) -0.0051(7)
C7 0.0190(8) 0.0201(8) 0.0275(9) -0.0037(6) -0.0041(7) 0.0005(6)
C8 0.0257(9) 0.0300(9) 0.0287(9) -0.0103(7) -0.0042(7) -0.0049(7)
C9 0.0238(8) 0.0310(9) 0.0241(9) -0.0082(7) -0.0046(7) -0.0013(7)
C10 0.0395(11) 0.0543(13) 0.0260(10) -0.0134(9) 0.0012(9) -0.0114(10)
C11 0.0263(9) 0.0274(9) 0.0318(10) -0.0041(7) 0.0004(7) 0.0060(7)
C12 0.0190(8) 0.0189(8) 0.0299(9) -0.0019(7) -0.0031(7) -0.0003(6)
C13 0.0253(9) 0.0190(8) 0.0384(10) 0.0034(7) -0.0049(8) 0.0027(7)
C14 0.0223(8) 0.0208(8) 0.0295(9) 0.0066(7) -0.0059(7) -0.0025(7)
C15 0.0393(11) 0.0338(10) 0.0330(10) 0.0125(8) -0.0050(9) 0.0029(9)
C16 0.0168(7) 0.0185(7) 0.0235(8) -0.0014(6) -0.0003(6) 0.0017(6)
C17 0.0240(8) 0.0202(8) 0.0248(9) -0.0003(6) 0.0013(7) -0.0007(6)
C18 0.0318(10) 0.0319(9) 0.0247(9) -0.0055(7) 0.0038(7) 0.0011(8)
C19 0.0366(10) 0.0278(9) 0.0330(10) -0.0118(8) -0.0014(8) 0.0028(8)
C20 0.0306(9) 0.0203(8) 0.0415(11) -0.0056(8) -0.0005(8) -0.0031(7)
C21 0.0239(9) 0.0207(8) 0.0320(10) -0.0003(7) 0.0028(7) -0.0022(7)
C22 0.0210(8) 0.0222(8) 0.0200(8) 0.0018(6) 0.0023(6) -0.0030(6)
C23 0.0242(9) 0.0306(9) 0.0351(10) 0.0108(8) 0.0066(8) 0.0029(7)
C24 0.0351(11) 0.0350(10) 0.0382(11) 0.0158(9) 0.0042(9) -0.0028(8)
C25 0.0318(10) 0.0428(11) 0.0261(10) 0.0070(8) 0.0068(8) -0.0109(9)
C26 0.0241(9) 0.0469(11) 0.0285(10) 0.0029(8) 0.0078(8) 0.0002(8)
C27 0.0248(8) 0.0311(9) 0.0227(9) 0.0030(7) 0.0031(7) 0.0025(7)
C28 0.0184(7) 0.0186(7) 0.0221(8) 0.0047(6) -0.0007(6) -0.0007(6)
C29 0.0211(8) 0.0219(8) 0.0294(9) 0.0023(7) 0.0002(7) -0.0005(6)
C30 0.0203(8) 0.0283(9) 0.0392(11) 0.0052(8) -0.0008(8) 0.0031(7)
C31 0.0239(9) 0.0378(10) 0.0354(10) 0.0117(8) -0.0090(8) -0.0020(8)
C32 0.0312(10) 0.0353(10) 0.0239(9) 0.0031(7) -0.0056(8) -0.0039(8)
C33 0.0252(9) 0.0269(9) 0.0229(9) 0.0024(7) -0.0002(7) -0.0004(7)
C34 0.0184(7) 0.0175(7) 0.0211(8) 0.0010(6) -0.0006(6) -0.0001(6)
C35 0.0230(8) 0.0216(8) 0.0251(9) -0.0017(7) -0.0007(7) -0.0001(7)
C36 0.0252(8) 0.0226(8) 0.0185(8) 0.0003(6) 0.0007(6) -0.0041(7)
C37 0.0369(11) 0.0452(12) 0.0283(10) -0.0008(9) -0.0114(9) -0.0050(9)
C38 0.0474(12) 0.0384(11) 0.0202(9) -0.0056(8) -0.0001(8) -0.0152(9)
C39 0.0418(11) 0.0290(9) 0.0293(10) -0.0079(8) 0.0082(9) -0.0040(8)
C40 0.0281(9) 0.0273(9) 0.0244(9) -0.0028(7) 0.0011(7) -0.0008(7)
N1 0.0177(6) 0.0198(6) 0.0194(7) 0.0011(5) -0.0014(5) -0.0009(5)
N2 0.0195(7) 0.0201(6) 0.0190(7) 0.0011(5) 0.0010(5) -0.0014(5)
N3 0.0180(6) 0.0183(6) 0.0202(7) -0.0014(5) -0.0019(5) -0.0009(5)
N4 0.0211(7) 0.0227(7) 0.0186(7) -0.0020(5) -0.0015(5) -0.0008(6)
N5 0.0193(7) 0.0185(6) 0.0197(7) -0.0002(5) -0.0014(5) 0.0001(5)
N6 0.0194(6) 0.0206(7) 0.0210(7) 0.0028(5) -0.0022(5) -0.0009(5)
N7 0.0307(8) 0.0336(8) 0.0292(8) -0.0036(7) -0.0068(7) 0.0016(7)
Rh1 0.01447(6) 0.01426(6) 0.01615(7) -0.00068(4) -0.00090(4) -0.00056(4)
B1 0.0207(9) 0.0228(9) 0.0197(9) 0.0005(7) -0.0016(7) 0.0000(7)
P1 0.01567(18) 0.01583(18) 0.01808(19) 0.00045(15) 0.00157(15) -0.00009(15)

loop_
_atom_type_symbol
_atom_type_description
_atom_type_scat_dispersion_real
_atom_type_scat_dispersion_imag
_atom_type_scat_source
C C 0.0033 0.0016 'International Tables Vol C Tables 4.2.6.8 and 6.1.1.4'
H H 0.0000 0.0000 'International Tables Vol C Tables 4.2.6.8 and 6.1.1.4'
N N 0.0061 0.0033 'International Tables Vol C Tables 4.2.6.8 and 6.1.1.4'
Rh Rh -1.1178 0.9187 'International Tables Vol C Tables 4.2.6.8 and 6.1.1.4'
B B 0.0013 0.0007 'International Tables Vol C Tables 4.2.6.8 and 6.1.1.4'
P P 0.1023 0.0942 'International Tables Vol C Tables 4.2.6.8 and 6.1.1.4'

loop_
_geom_angle_atom_site_label_1
_geom_angle_atom_site_label_2
_geom_angle_atom_site_label_3
_geom_angle
_geom_angle_site_symmetry_1
_geom_angle_site_symmetry_3
_geom_angle_publ_flag
C2 C1 H1A 109.5 . . ?
C2 C1 H1B 109.5 . . ?
H1A C1 H1B 109.5 . . ?
C2 C1 H1C 109.5 . . ?
H1A C1 H1C 109.5 . . ?
H1B C1 H1C 109.5 . . ?
N1 C2 C3 109.71(15) . . ?
N1 C2 C1 123.06(16) . . ?
C3 C2 C1 127.16(15) . . ?
C4 C3 C2 106.39(15) . . ?
C4 C3 H3 126.8 . . ?
C2 C3 H3 126.8 . . ?
N2 C4 C3 107.48(15) . . ?
N2 C4 C5 122.46(16) . . ?
C3 C4 C5 130.04(16) . . ?
C4 C5 H5A 109.5 . . ?
C4 C5 H5B 109.5 . . ?
H5A C5 H5B 109.5 . . ?
C4 C5 H5C 109.5 . . ?
H5A C5 H5C 109.5 . . ?
H5B C5 H5C 109.5 . . ?
C7 C6 H6A 109.5 . . ?
C7 C6 H6B 109.5 . . ?
H6A C6 H6B 109.5 . . ?
C7 C6 H6C 109.5 . . ?
H6A C6 H6C 109.5 . . ?
H6B C6 H6C 109.5 . . ?
N3 C7 C8 109.13(16) . . ?
N3 C7 C6 122.66(15) . . ?
C8 C7 C6 128.07(16) . . ?
C9 C8 C7 106.49(15) . . ?
C9 C8 H8 126.8 . . ?
C7 C8 H8 126.8 . . ?
N4 C9 C8 107.22(16) . . ?
N4 C9 C10 122.18(17) . . ?
C8 C9 C10 130.60(17) . . ?
C9 C10 H10A 109.5 . . ?
C9 C10 H10B 109.5 . . ?
H10A C10 H10B 109.5 . . ?
C9 C10 H10C 109.5 . . ?
H10A C10 H10C 109.5 . . ?
H10B C10 H10C 109.5 . . ?
C12 C11 H11A 109.5 . . ?
C12 C11 H11B 109.5 . . ?
H11A C11 H11B 109.5 . . ?
C12 C11 H11C 109.5 . . ?
H11A C11 H11C 109.5 . . ?
H11B C11 H11C 109.5 . . ?
N5 C12 C13 108.94(16) . . ?
N5 C12 C11 122.16(16) . . ?
C13 C12 C11 128.89(16) . . ?
C14 C13 C12 106.61(15) . . ?
C14 C13 H13 126.7 . . ?
C12 C13 H13 126.7 . . ?
N6 C14 C13 108.03(16) . . ?
N6 C14 C15 123.13(17) . . ?
C13 C14 C15 128.84(17) . . ?
C14 C15 H15A 109.5 . . ?
C14 C15 H15B 109.5 . . ?
H15A C15 H15B 109.5 . . ?
C14 C15 H15C 109.5 . . ?
H15A C15 H15C 109.5 . . ?
H15B C15 H15C 109.5 . . ?
C21 C16 C17 118.74(16) . . ?
C21 C16 P1 123.47(13) . . ?
C17 C16 P1 117.72(12) . . ?
C18 C17 C16 120.46(16) . . ?
C18 C17 H17 119.8 . . ?
C16 C17 H17 119.8 . . ?
C17 C18 C19 120.20(18) . . ?
C17 C18 H18 119.9 . . ?
C19 C18 H18 119.9 . . ?
C20 C19 C18 119.73(17) . . ?
C20 C19 H19 120.1 . . ?
C18 C19 H19 120.1 . . ?
C19 C20 C21 120.45(17) . . ?
C19 C20 H20 119.8 . . ?
C21 C20 H20 119.8 . . ?
C16 C21 C20 120.40(17) . . ?
C16 C21 H21 119.8 . . ?
C20 C21 H21 119.8 . . ?
C27 C22 C23 118.48(16) . . ?
C27 C22 P1 122.53(13) . . ?
C23 C22 P1 118.97(13) . . ?
C24 C23 C22 120.63(18) . . ?
C24 C23 H23 119.7 . . ?
C22 C23 H23 119.7 . . ?
C25 C24 C23 120.06(19) . . ?
C25 C24 H24 120.0 . . ?
C23 C24 H24 120.0 . . ?
C26 C25 C24 120.18(18) . . ?
C26 C25 H25 119.9 . . ?
C24 C25 H25 119.9 . . ?
C25 C26 C27 119.88(18) . . ?
C25 C26 H26 120.1 . . ?
C27 C26 H26 120.1 . . ?
C22 C27 C26 120.72(17) . . ?
C22 C27 H27 119.6 . . ?
C26 C27 H27 119.6 . . ?
C29 C28 C33 119.08(16) . . ?
C29 C28 P1 122.12(13) . . ?
C33 C28 P1 118.70(13) . . ?
C30 C29 C28 120.09(17) . . ?
C30 C29 H29 120.0 . . ?
C28 C29 H29 120.0 . . ?
C31 C30 C29 120.64(18) . . ?
C31 C30 H30 119.7 . . ?
C29 C30 H30 119.7 . . ?
C30 C31 C32 119.37(17) . . ?
C30 C31 H31 120.3 . . ?
C32 C31 H31 120.3 . . ?
C31 C32 C33 120.58(18) . . ?
C31 C32 H32 119.7 . . ?
C33 C32 H32 119.7 . . ?
C32 C33 C28 120.21(17) . . ?
C32 C33 H33 119.9 . . ?
C28 C33 H33 119.9 . . ?
C35 C34 Rh1 176.59(15) . . ?
C34 C35 C36 174.47(18) . . ?
N7 C36 C40 121.96(16) . . ?
N7 C36 C35 117.47(16) . . ?
C40 C36 C35 120.51(16) . . ?
N7 C37 C38 125.08(19) . . ?
N7 C37 H37 117.5 . . ?
C38 C37 H37 117.5 . . ?
C37 C38 C39 117.89(18) . . ?
C37 C38 H38 121.1 . . ?
C39 C38 H38 121.1 . . ?
C38 C39 C40 118.96(19) . . ?
C38 C39 H39 120.5 . . ?
C40 C39 H39 120.5 . . ?
C39 C40 C36 119.37(18) . . ?
C39 C40 H40 120.3 . . ?
C36 C40 H40 120.3 . . ?
C2 N1 N2 106.12(13) . . ?
C2 N1 Rh1 139.34(12) . . ?
N2 N1 Rh1 113.58(10) . . ?
C4 N2 N1 110.25(14) . . ?
C4 N2 B1 128.97(15) . . ?
N1 N2 B1 120.13(13) . . ?
C7 N3 N4 106.80(13) . . ?
C7 N3 Rh1 134.92(12) . . ?
N4 N3 Rh1 118.21(10) . . ?
C9 N4 N3 110.32(14) . . ?
C9 N4 B1 130.27(15) . . ?
N3 N4 B1 117.97(13) . . ?
C12 N5 N6 107.51(13) . . ?
C12 N5 Rh1 136.08(12) . . ?
N6 N5 Rh1 116.10(10) . . ?
C14 N6 N5 108.90(14) . . ?
C14 N6 B1 128.90(15) . . ?
N5 N6 B1 122.05(13) . . ?
C37 N7 C36 116.69(17) . . ?
C34 Rh1 N5 94.85(6) . . ?
C34 Rh1 N3 171.02(6) . . ?
N5 Rh1 N3 82.29(5) . . ?
C34 Rh1 N1 94.55(6) . . ?
N5 Rh1 N1 82.46(5) . . ?
N3 Rh1 N1 93.52(5) . . ?
C34 Rh1 P1 88.72(5) . . ?
N5 Rh1 P1 176.42(4) . . ?
N3 Rh1 P1 94.14(4) . . ?
N1 Rh1 P1 97.51(4) . . ?
C34 Rh1 H1 83.8(9) . . ?
N5 Rh1 H1 92.1(8) . . ?
N3 Rh1 H1 87.8(9) . . ?
N1 Rh1 H1 174.1(8) . . ?
P1 Rh1 H1 88.1(8) . . ?
N2 B1 N4 109.69(14) . . ?
N2 B1 N6 110.01(14) . . ?
N4 B1 N6 107.54(14) . . ?
N2 B1 H2 111.2(10) . . ?
N4 B1 H2 109.8(10) . . ?
N6 B1 H2 108.5(10) . . ?
C16 P1 C22 104.94(8) . . ?
C16 P1 C28 102.88(8) . . ?
C22 P1 C28 98.75(8) . . ?
C16 P1 Rh1 109.33(6) . . ?
C22 P1 Rh1 118.96(6) . . ?
C28 P1 Rh1 119.92(5) . . ?

loop_
_geom_bond_atom_site_label_1
_geom_bond_atom_site_label_2
_geom_bond_distance
_geom_bond_site_symmetry_2
_geom_bond_publ_flag
C1 C2 1.492(2) . ?
C1 H1A 0.9800 . ?
C1 H1B 0.9800 . ?
C1 H1C 0.9800 . ?
C2 N1 1.343(2) . ?
C2 C3 1.401(2) . ?
C3 C4 1.371(3) . ?
C3 H3 0.9500 . ?
C4 N2 1.354(2) . ?
C4 C5 1.497(3) . ?
C5 H5A 0.9800 . ?
C5 H5B 0.9800 . ?
C5 H5C 0.9800 . ?
C6 C7 1.488(2) . ?
C6 H6A 0.9800 . ?
C6 H6B 0.9800 . ?
C6 H6C 0.9800 . ?
C7 N3 1.343(2) . ?
C7 C8 1.399(3) . ?
C8 C9 1.379(3) . ?
C8 H8 0.9500 . ?
C9 N4 1.351(2) . ?
C9 C10 1.501(3) . ?
C10 H10A 0.9800 . ?
C10 H10B 0.9800 . ?
C10 H10C 0.9800 . ?
C11 C12 1.494(3) . ?
C11 H11A 0.9800 . ?
C11 H11B 0.9800 . ?
C11 H11C 0.9800 . ?
C12 N5 1.338(2) . ?
C12 C13 1.397(2) . ?
C13 C14 1.372(3) . ?
C13 H13 0.9500 . ?
C14 N6 1.355(2) . ?
C14 C15 1.497(3) . ?
C15 H15A 0.9800 . ?
C15 H15B 0.9800 . ?
C15 H15C 0.9800 . ?
C16 C21 1.392(2) . ?
C16 C17 1.399(2) . ?
C16 P1 1.8330(17) . ?
C17 C18 1.388(2) . ?
C17 H17 0.9500 . ?
C18 C19 1.391(3) . ?
C18 H18 0.9500 . ?
C19 C20 1.375(3) . ?
C19 H19 0.9500 . ?
C20 C21 1.395(3) . ?
C20 H20 0.9500 . ?
C21 H21 0.9500 . ?
C22 C27 1.385(2) . ?
C22 C23 1.401(2) . ?
C22 P1 1.8334(17) . ?
C23 C24 1.382(3) . ?
C23 H23 0.9500 . ?
C24 C25 1.380(3) . ?
C24 H24 0.9500 . ?
C25 C26 1.378(3) . ?
C25 H25 0.9500 . ?
C26 C27 1.393(3) . ?
C26 H26 0.9500 . ?
C27 H27 0.9500 . ?
C28 C29 1.396(2) . ?
C28 C33 1.398(2) . ?
C28 P1 1.8374(17) . ?
C29 C30 1.392(2) . ?
C29 H29 0.9500 . ?
C30 C31 1.386(3) . ?
C30 H30 0.9500 . ?
C31 C32 1.387(3) . ?
C31 H31 0.9500 . ?
C32 C33 1.389(3) . ?
C32 H32 0.9500 . ?
C33 H33 0.9500 . ?
C34 C35 1.212(2) . ?
C34 Rh1 1.9627(17) . ?
C35 C36 1.437(2) . ?
C36 N7 1.348(2) . ?
C36 C40 1.398(2) . ?
C37 N7 1.342(3) . ?
C37 C38 1.371(3) . ?
C37 H37 0.9500 . ?
C38 C39 1.380(3) . ?
C38 H38 0.9500 . ?
C39 C40 1.383(3) . ?
C39 H39 0.9500 . ?
C40 H40 0.9500 . ?
N1 N2 1.3773(19) . ?
N1 Rh1 2.2448(14) . ?
N2 B1 1.531(2) . ?
N3 N4 1.368(2) . ?
N3 Rh1 2.1386(14) . ?
N4 B1 1.541(2) . ?
N5 N6 1.379(2) . ?
N5 Rh1 2.1037(14) . ?
N6 B1 1.555(2) . ?
Rh1 P1 2.2732(5) . ?
Rh1 H1 1.46(2) . ?
B1 H2 1.068(19) . ?

loop_
_geom_torsion_atom_site_label_1
_geom_torsion_atom_site_label_2
_geom_torsion_atom_site_label_3
_geom_torsion_atom_site_label_4
_geom_torsion
_geom_torsion_site_symmetry_1
_geom_torsion_site_symmetry_2
_geom_torsion_site_symmetry_3
_geom_torsion_site_symmetry_4
_geom_torsion_publ_flag
N1 C2 C3 C4 -1.04(19) . . . . ?
C1 C2 C3 C4 175.87(16) . . . . ?
C2 C3 C4 N2 -0.43(19) . . . . ?
C2 C3 C4 C5 177.82(18) . . . . ?
N3 C7 C8 C9 1.3(2) . . . . ?
C6 C7 C8 C9 -174.33(17) . . . . ?
C7 C8 C9 N4 0.0(2) . . . . ?
C7 C8 C9 C10 -179.5(2) . . . . ?
N5 C12 C13 C14 0.0(2) . . . . ?
C11 C12 C13 C14 179.58(17) . . . . ?
C12 C13 C14 N6 0.1(2) . . . . ?
C12 C13 C14 C15 -179.57(18) . . . . ?
C21 C16 C17 C18 0.3(3) . . . . ?
P1 C16 C17 C18 177.40(14) . . . . ?
C16 C17 C18 C19 -0.7(3) . . . . ?
C17 C18 C19 C20 0.4(3) . . . . ?
C18 C19 C20 C21 0.3(3) . . . . ?
C17 C16 C21 C20 0.4(3) . . . . ?
P1 C16 C21 C20 -176.52(14) . . . . ?
C19 C20 C21 C16 -0.7(3) . . . . ?
C27 C22 C23 C24 -2.1(3) . . . . ?
P1 C22 C23 C24 176.69(16) . . . . ?
C22 C23 C24 C25 0.7(3) . . . . ?
C23 C24 C25 C26 0.8(3) . . . . ?
C24 C25 C26 C27 -1.0(3) . . . . ?
C23 C22 C27 C26 1.9(3) . . . . ?
P1 C22 C27 C26 -176.85(15) . . . . ?
C25 C26 C27 C22 -0.3(3) . . . . ?
C33 C28 C29 C30 0.4(2) . . . . ?
P1 C28 C29 C30 176.73(13) . . . . ?
C28 C29 C30 C31 0.5(3) . . . . ?
C29 C30 C31 C32 -0.8(3) . . . . ?
C30 C31 C32 C33 0.1(3) . . . . ?
C31 C32 C33 C28 0.8(3) . . . . ?
C29 C28 C33 C32 -1.0(3) . . . . ?
P1 C28 C33 C32 -177.50(14) . . . . ?
Rh1 C34 C35 C36 149.7(18) . . . . ?
C34 C35 C36 N7 75(2) . . . . ?
C34 C35 C36 C40 -103(2) . . . . ?
N7 C37 C38 C39 -1.4(3) . . . . ?
C37 C38 C39 C40 0.9(3) . . . . ?
C38 C39 C40 C36 0.8(3) . . . . ?
N7 C36 C40 C39 -2.4(3) . . . . ?
C35 C36 C40 C39 174.74(17) . . . . ?
C3 C2 N1 N2 2.05(18) . . . . ?
C1 C2 N1 N2 -175.01(15) . . . . ?
C3 C2 N1 Rh1 -165.22(13) . . . . ?
C1 C2 N1 Rh1 17.7(3) . . . . ?
C3 C4 N2 N1 1.72(19) . . . . ?
C5 C4 N2 N1 -176.69(16) . . . . ?
C3 C4 N2 B1 -168.91(16) . . . . ?
C5 C4 N2 B1 12.7(3) . . . . ?
C2 N1 N2 C4 -2.35(18) . . . . ?
Rh1 N1 N2 C4 168.64(10) . . . . ?
C2 N1 N2 B1 169.24(14) . . . . ?
Rh1 N1 N2 B1 -19.78(17) . . . . ?
C8 C7 N3 N4 -2.15(19) . . . . ?
C6 C7 N3 N4 173.80(15) . . . . ?
C8 C7 N3 Rh1 174.50(13) . . . . ?
C6 C7 N3 Rh1 -9.5(3) . . . . ?
C8 C9 N4 N3 -1.4(2) . . . . ?
C10 C9 N4 N3 178.16(17) . . . . ?
C8 C9 N4 B1 164.43(17) . . . . ?
C10 C9 N4 B1 -16.0(3) . . . . ?
C7 N3 N4 C9 2.20(18) . . . . ?
Rh1 N3 N4 C9 -175.10(11) . . . . ?
C7 N3 N4 B1 -165.56(14) . . . . ?
Rh1 N3 N4 B1 17.14(18) . . . . ?
C13 C12 N5 N6 -0.13(18) . . . . ?
C11 C12 N5 N6 -179.74(15) . . . . ?
C13 C12 N5 Rh1 172.94(12) . . . . ?
C11 C12 N5 Rh1 -6.7(3) . . . . ?
C13 C14 N6 N5 -0.22(19) . . . . ?
C15 C14 N6 N5 179.51(16) . . . . ?
C13 C14 N6 B1 -175.65(16) . . . . ?
C15 C14 N6 B1 4.1(3) . . . . ?
C12 N5 N6 C14 0.21(18) . . . . ?
Rh1 N5 N6 C14 -174.44(11) . . . . ?
C12 N5 N6 B1 176.02(14) . . . . ?
Rh1 N5 N6 B1 1.37(18) . . . . ?
C38 C37 N7 C36 -0.1(3) . . . . ?
C40 C36 N7 C37 2.0(3) . . . . ?
C35 C36 N7 C37 -175.23(17) . . . . ?
C35 C34 Rh1 N5 -85(2) . . . . ?
C35 C34 Rh1 N3 -14(3) . . . . ?
C35 C34 Rh1 N1 -168(2) . . . . ?
C35 C34 Rh1 P1 95(2) . . . . ?
C12 N5 Rh1 C34 45.16(17) . . . . ?
N6 N5 Rh1 C34 -142.20(11) . . . . ?
C12 N5 Rh1 N3 -126.27(17) . . . . ?
N6 N5 Rh1 N3 46.37(11) . . . . ?
C12 N5 Rh1 N1 139.12(17) . . . . ?
N6 N5 Rh1 N1 -48.24(11) . . . . ?
C12 N5 Rh1 P1 -131.1(6) . . . . ?
N6 N5 Rh1 P1 41.6(7) . . . . ?
C7 N3 Rh1 C34 53.6(4) . . . . ?
N4 N3 Rh1 C34 -130.0(4) . . . . ?
C7 N3 Rh1 N5 125.56(16) . . . . ?
N4 N3 Rh1 N5 -58.09(11) . . . . ?
C7 N3 Rh1 N1 -152.55(16) . . . . ?
N4 N3 Rh1 N1 23.81(12) . . . . ?
C7 N3 Rh1 P1 -54.75(16) . . . . ?
N4 N3 Rh1 P1 121.61(11) . . . . ?
C2 N1 Rh1 C34 -39.85(18) . . . . ?
N2 N1 Rh1 C34 153.51(11) . . . . ?
C2 N1 Rh1 N5 -134.16(18) . . . . ?
N2 N1 Rh1 N5 59.20(11) . . . . ?
C2 N1 Rh1 N3 144.10(17) . . . . ?
N2 N1 Rh1 N3 -22.54(11) . . . . ?
C2 N1 Rh1 P1 49.46(17) . . . . ?
N2 N1 Rh1 P1 -117.18(10) . . . . ?
C4 N2 B1 N4 -116.39(18) . . . . ?
N1 N2 B1 N4 73.77(18) . . . . ?
C4 N2 B1 N6 125.50(17) . . . . ?
N1 N2 B1 N6 -44.33(19) . . . . ?
C9 N4 B1 N2 123.19(19) . . . . ?
N3 N4 B1 N2 -71.92(18) . . . . ?
C9 N4 B1 N6 -117.19(19) . . . . ?
N3 N4 B1 N6 47.71(19) . . . . ?
C14 N6 B1 N2 -126.28(17) . . . . ?
N5 N6 B1 N2 58.82(19) . . . . ?
C14 N6 B1 N4 114.30(18) . . . . ?
N5 N6 B1 N4 -60.59(19) . . . . ?
C21 C16 P1 C22 -1.79(17) . . . . ?
C17 C16 P1 C22 -178.73(13) . . . . ?
C21 C16 P1 C28 -104.65(15) . . . . ?
C17 C16 P1 C28 78.41(14) . . . . ?
C21 C16 P1 Rh1 126.86(14) . . . . ?
C17 C16 P1 Rh1 -50.08(14) . . . . ?
C27 C22 P1 C16 116.69(16) . . . . ?
C23 C22 P1 C16 -62.02(16) . . . . ?
C27 C22 P1 C28 -137.38(15) . . . . ?
C23 C22 P1 C28 43.91(16) . . . . ?
C27 C22 P1 Rh1 -5.93(17) . . . . ?
C23 C22 P1 Rh1 175.35(13) . . . . ?
C29 C28 P1 C16 -10.51(16) . . . . ?
C33 C28 P1 C16 165.86(13) . . . . ?
C29 C28 P1 C22 -118.13(14) . . . . ?
C33 C28 P1 C22 58.24(14) . . . . ?
C29 C28 P1 Rh1 111.04(13) . . . . ?
C33 C28 P1 Rh1 -72.59(14) . . . . ?
C34 Rh1 P1 C16 167.32(7) . . . . ?
N5 Rh1 P1 C16 -16.4(6) . . . . ?
N3 Rh1 P1 C16 -21.20(7) . . . . ?
N1 Rh1 P1 C16 72.91(7) . . . . ?
C34 Rh1 P1 C22 -72.26(8) . . . . ?
N5 Rh1 P1 C22 104.0(6) . . . . ?
N3 Rh1 P1 C22 99.22(7) . . . . ?
N1 Rh1 P1 C22 -166.68(7) . . . . ?
C34 Rh1 P1 C28 49.01(8) . . . . ?
N5 Rh1 P1 C28 -134.7(6) . . . . ?
N3 Rh1 P1 C28 -139.51(7) . . . . ?
N1 Rh1 P1 C28 -45.41(7) . . . . ?
